data_1559552
loop_
_publ_author_name
'Husebye, Steinar'
'Maartmann-Moe, Knut'
'Steffensen, William'

_publ_section_title
;
 The Crystal Structure of
 Chlorobis(diethyldithiocarbamato)-4-ethoxyphenyltellurium(IV) Hemidioxane
 Solvate, [TeCl(Et2NCS2)2(EtOPh)].0.5C4H8O2
;
_journal_name_full 'Acta Chemica Scandinavica'
_journal_page_first 139
_journal_page_last 143
_journal_paper_doi 10.3891/acta.chem.scand.44-0139
_journal_volume 44
_journal_year 1990
_chemical_formula_sum 'C20 H33 Cl N2 O2 S4 Te'
_chemical_formula_weight 624.8
_chemical_name_common
;
Chlorobis(diethyldithiocarbamato)-4-ethoxyphenyltellurium(IV) 
Hemidioxane Solvate, [TeCl(Et2NCS2)2(EtOPh)].0.5C4H8O2
;
_space_group_IT_number 2
_space_group_name_Hall '-P 1'
_space_group_name_H-M_alt 'P -1'
_symmetry_cell_setting triclinic
_symmetry_Int_Tables_number 2
_symmetry_space_group_name_Hall '-P 1'
_symmetry_space_group_name_H-M 'P -1'
_cell_angle_alpha 78.44(1)
_cell_angle_beta 70.90(1)
_cell_angle_gamma 72.27(1)
_cell_formula_units_Z 4
_cell_length_a 11.531(1)
_cell_length_b 14.280(2)
_cell_length_c 18.571(3)
_cell_volume 2735.1(7)
_diffrn_ambient_temperature 293
_diffrn_radiation_probe x-ray
_diffrn_radiation_type MoK\a
_diffrn_radiation_wavelength 0.71073
_exptl_absorpt_coefficient_mu 1.499
_exptl_crystal_density_diffrn 1.507
_exptl_crystal_F_000 1165
_refine_ls_goodness_of_fit_ref 1.627
_refine_ls_number_reflns 9801
_refine_ls_R_factor_gt 0.031
_refine_ls_wR_factor_gt 0.041
_cod_data_source_file Acta-Chem-Scand-1990-44-139.cif
_cod_data_source_block 1
_cod_depositor_comments
;
No thermal parameters given in the paper.
No measurement temperature given, fixed here at 293K
Values proposed here are fixed arbitrarily to U = 0.03
;
_cod_database_code 1559552

loop_
_space_group_symop_id
_space_group_symop_operation_xyz
1 x,y,z
2 -x,-y,-z

loop_
_atom_site_label
_atom_site_type_symbol
_atom_site_thermal_displace_type
_atom_site_fract_x
_atom_site_fract_y
_atom_site_fract_z
_atom_site_occupancy
_atom_site_U_iso_or_equiv
_atom_site_calc_flag
_atom_site_refinement_flags
_atom_site_disorder_assembly
_atom_site_disorder_group
Te1 Te Uiso 0.42394(2) 0.34643(1) 0.56439(1) 1.000 0.0300 . . . .
Te2 Te Uiso -0.05453(2) 0.14622(1) 0.06267(1) 1.000 0.0300 . . . .
Cl1 Cl Uiso 0.17455(8) 0.38227(7) 0.63670(6) 1.000 0.0300 . . . .
S11 S Uiso 0.62826(7) 0.40538(6) 0.55034(5) 1.000 0.0300 . . . .
S12 S Uiso 0.38360(8) 0.47636(6) 0.66276(5) 1.000 0.0300 . . . .
S13 S Uiso 0.60673(8) 0.24644(6) 0.45762(5) 1.000 0.0300 . . . .
S14 S Uiso 0.34847(8) 0.21787(6) 0.51176(5) 1.000 0.0300 . . . .
Cl2 Cl Uiso -0.30603(7) 0.19880(6) 0.12717(5) 1.000 0.0300 . . . .
S21 S Uiso 0.14626(8) -0.00761(6) 0.04934(5) 1.000 0.0300 . . . .
S22 S Uiso -0.10236(8) -0.01369(6) 0.15856(5) 1.000 0.0300 . . . .
S23 S Uiso 0.13764(8) 0.21097(7) -0.03600(5) 1.000 0.0300 . . . .
S24 S Uiso -0.12111(8) 0.34132(6) 0.00789(5) 1.000 0.0300 . . . .
O1 O Uiso 0.5679(2) 0.0081(2) 0.81780(10) 1.000 0.0300 . . . .
N1 N Uiso 0.5909(3) 0.5342(2) 0.6459(2) 1.000 0.0300 . . . .
N2 N Uiso 0.5335(3) 0.1274(2) 0.3984(2) 1.000 0.0300 . . . .
C1 C Uiso 0.4698(3) 0.2300(2) 0.6509(2) 1.000 0.0300 . . . .
O2 O Uiso 0.0408(2) 0.2787(2) 0.33650(10) 1.000 0.0300 . . . .
C2 C Uiso 0.3741(3) 0.1990(2) 0.7090(2) 1.000 0.0300 . . . .
C3 C Uiso 0.4032(3) 0.1250(3) 0.7661(2) 1.000 0.0300 . . . .
C4 C Uiso 0.5284(3) 0.0809(2) 0.7647(2) 1.000 0.0300 . . . .
C5 C Uiso 0.6243(3) 0.1104(3) 0.7048(2) 1.000 0.0300 . . . .
C6 C Uiso 0.5950(3) 0.1840(2) 0.6484(2) 1.000 0.0300 . . . .
C7 C Uiso 0.4720(4) -0.0205(3) 0.8832(2) 1.000 0.0300 . . . .
C8 C Uiso 0.5397(4) -0.1024(4) 0.9311(3) 1.000 0.0300 . . . .
C10 C Uiso 0.5393(3) 0.4780(2) 0.6237(2) 1.000 0.0300 . . . .
C11 C Uiso 0.5131(4) 0.6047(3) 0.7044(2) 1.000 0.0300 . . . .
C12 C Uiso 0.7267(3) 0.5315(3) 0.6137(2) 1.000 0.0300 . . . .
C13 C Uiso 0.5359(8) 0.5778(6) 0.7727(3) 1.000 0.0300 . . . .
C14 C Uiso 0.8096(4) 0.4484(4) 0.6531(3) 1.000 0.0300 . . . .
C15 C Uiso 0.4990(3) 0.1893(2) 0.4504(2) 1.000 0.0300 . . . .
C16 C Uiso 0.4453(4) 0.0750(3) 0.3925(2) 1.000 0.0300 . . . .
C17 C Uiso 0.6608(4) 0.1094(3) 0.3412(2) 1.000 0.0300 . . . .
C18 C Uiso 0.3736(4) 0.1325(4) 0.3356(3) 1.000 0.0300 . . . .
C19 C Uiso 0.7537(5) 0.0228(4) 0.3686(3) 1.000 0.0300 . . . .
N3 N Uiso 0.1018(3) -0.1669(2) 0.1446(2) 1.000 0.0300 . . . .
N4 N Uiso 0.0727(3) 0.3972(2) -0.0981(2) 1.000 0.0300 . . . .
C1' C Uiso -0.0228(3) 0.1937(2) 0.1553(2) 1.000 0.0300 . . . .
C2' C Uiso -0.1188(3) 0.2592(2) 0.2007(2) 1.000 0.0300 . . . .
O3 O Uiso 0.4242(3) 0.5444(3) 0.0646(2) 1.000 0.0300 . . . .
C3' C Uiso -0.1013(3) 0.2893(2) 0.2620(2) 1.000 0.0300 . . . .
C4' C Uiso 0.0133(3) 0.2541(3) 0.2773(2) 1.000 0.0300 . . . .
C5' C Uiso 0.1113(3) 0.1889(3) 0.2307(2) 1.000 0.0300 . . . .
C6' C Uiso 0.0928(3) 0.1597(3) 0.1702(2) 1.000 0.0300 . . . .
C7' C Uiso -0.0582(3) 0.3403(3) 0.3881(2) 1.000 0.0300 . . . .
C8' C Uiso -0.0049(4) 0.3500(3) 0.4504(2) 1.000 0.0300 . . . .
C20 C Uiso 0.0536(3) -0.0737(2) 0.1210(2) 1.000 0.0300 . . . .
C21 C Uiso 0.0263(4) -0.2210(3) 0.2100(2) 1.000 0.0300 . . . .
C22 C Uiso 0.2345(3) -0.2199(3) 0.1095(2) 1.000 0.0300 . . . .
C23 C Uiso 0.0224(4) -0.1970(3) 0.2865(3) 1.000 0.0300 . . . .
C24 C Uiso 0.3248(4) -0.2102(4) 0.1499(3) 1.000 0.0300 . . . .
C25 C Uiso 0.0330(3) 0.3254(2) -0.0474(2) 1.000 0.0300 . . . .
C26 C Uiso 0.2045(4) 0.3807(3) -0.1486(2) 1.000 0.0300 . . . .
C27 C Uiso -0.0106(4) 0.4959(3) -0.1074(2) 1.000 0.0300 . . . .
C28 C Uiso 0.2916(4) 0.4035(4) -0.1143(3) 1.000 0.0300 . . . .
C29 C Uiso -0.0726(4) 0.5048(3) -0.1698(2) 1.000 0.0300 . . . .
O4 O Uiso 0.1288(6) 0.9808(5) 0.4657(4) 0.600 0.0300 . . . .
C131 C Uiso 0.4764(5) 0.6029(4) -0.0004(3) 1.000 0.0300 . . . .
C132 C Uiso 0.3981(6) 0.4589(5) 0.0516(3) 1.000 0.0300 . . . .
O5 O Uiso 0.0600(10) 0.9792(8) 0.4244(6) 0.400 0.0300 . . . .
C141 C Uiso 0.0690(10) 1.0707(8) 0.4725(6) 0.600 0.0300 . . . .
C142 C Uiso 0.0720(10) 0.9052(8) 0.4872(6) 0.600 0.0300 . . . .
C151 C Uiso 0.0130(10) 1.0660(10) 0.4329(9) 0.400 0.0300 . . . .
C152 C Uiso 0.0080(10) 0.9210(10) 0.4552(9) 0.400 0.0300 . . . .

loop_
_atom_type_symbol
_atom_type_description
_atom_type_scat_dispersion_real
_atom_type_scat_dispersion_imag
_atom_type_scat_source
C C 0.0033 0.0016 ' International Tables Vol C Tables 4.2.6.8 and 6.1.1.4'
Cl Cl 0.1484 0.1585 ' International Tables Vol C Tables 4.2.6.8 and 6.1.1.4'
N N 0.0061 0.0033 ' International Tables Vol C Tables 4.2.6.8 and 6.1.1.4'
O O 0.0106 0.0060 ' International Tables Vol C Tables 4.2.6.8 and 6.1.1.4'
S S 0.1246 0.1234 ' International Tables Vol C Tables 4.2.6.8 and 6.1.1.4'
Te Te -0.5308 1.6751 ' International Tables Vol C Tables 4.2.6.8 and 6.1.1.4'

loop_
_geom_angle_atom_site_label_1
_geom_angle_atom_site_label_2
_geom_angle_atom_site_label_3
_geom_angle
_geom_angle_site_symmetry_1
_geom_angle_site_symmetry_2
_geom_angle_site_symmetry_3
_geom_angle_publ_flag
Cl1 Te1 S11 141.70(3) . . . yes
Cl1 Te1 S12 75.53(3) . . . yes
Cl1 Te1 S13 143.20(3) . . . yes
Cl1 Te1 S14 76.74(3) . . . yes
Cl1 Te1 C1 92.38(10) . . . yes
S11 Te1 S12 66.45(3) . . . yes
S11 Te1 S13 74.88(3) . . . yes
S11 Te1 S14 141.56(3) . . . yes
S11 Te1 C1 90.80(10) . . . yes
S12 Te1 S13 141.26(3) . . . yes
S12 Te1 S14 151.63(3) . . . yes
S12 Te1 C1 88.03(9) . . . yes
S13 Te1 S14 66.74(3) . . . yes
S13 Te1 C1 90.29(9) . . . yes
S14 Te1 C1 87.28(9) . . . yes
S24 Te2 C1' 87.27(8) . . . yes
Cl2 Te2 S21 142.44(3) . . . yes
Cl2 Te2 S22 76.12(3) . . . yes
Cl2 Te2 S23 143.15(3) . . . yes
Cl2 Te2 S24 77.01(3) . . . yes
Cl2 Te2 C1' 90.74(10) . . . yes
S21 Te2 S22 66.90(3) . . . yes
S21 Te2 S23 74.15(3) . . . yes
S21 Te2 S24 140.43(3) . . . yes
S21 Te2 C1' 93.57(9) . . . yes
S22 Te2 S23 140.72(3) . . . yes
S22 Te2 S24 152.42(3) . . . yes
S22 Te2 C1' 86.98(9) . . . yes
S23 Te2 S24 66.28(3) . . . yes
S23 Te2 C1' 90.57(10) . . . yes
Te1 S11 C10 88.69(13) . . . yes
Te1 S12 C10 87.72(11) . . . yes
Te1 S13 C15 88.81(12) . . . yes
Te1 S14 C15 87.02(12) . . . yes
Te2 S21 C20 88.43(11) . . . yes
Te2 S22 C20 87.55(11) . . . yes
Te2 S23 C25 88.99(13) . . . yes
Te2 S24 C25 86.89(10) . . . yes
C4 O1 C7 117.5(3) . . . yes
C10 N1 C11 121.4(4) . . . yes
C10 N1 C12 121.7(3) . . . yes
C11 N1 C12 116.9(3) . . . yes
C15 N2 C16 121.4(3) . . . yes
C15 N2 C17 122.2(3) . . . yes
C16 N2 C17 116.4(3) . . . yes
Te1 C1 C6 120.5(3) . . . yes
Te1 C1 C2 120.0(3) . . . yes
C2 C1 C6 119.5(3) . . . no
C1 C2 C3 120.3(3) . . . no
C4' O2 C7' 118.0(3) . . . yes
C2 C3 C4 120.2(3) . . . no
C3 C4 C5 119.2(3) . . . no
O1 C4 C3 125.2(3) . . . yes
O1 C4 C5 115.6(3) . . . yes
C4 C5 C6 120.4(4) . . . no
C1 C6 C5 120.4(3) . . . no
O1 C7 C8 106.8(4) . . . yes
S11 C10 N1 120.3(3) . . . yes
S12 C10 N1 122.6(3) . . . yes
S11 C10 S12 117.1(2) . . . yes
N1 C11 C13 114.6(5) . . . yes
N1 C12 C14 112.6(3) . . . yes
S13 C15 S14 117.35(18) . . . yes
S14 C15 N2 122.5(3) . . . yes
S13 C15 N2 120.1(3) . . . yes
N2 C16 C18 111.0(3) . . . yes
N2 C17 C19 111.7(3) . . . yes
C20 N3 C21 121.0(3) . . . yes
C20 N3 C22 121.9(3) . . . yes
C21 N3 C22 117.0(3) . . . yes
C25 N4 C26 121.4(3) . . . yes
C25 N4 C27 122.3(3) . . . yes
C26 N4 C27 116.4(3) . . . yes
Te2 C1' C2' 120.0(3) . . . yes
Te2 C1' C6' 120.9(2) . . . yes
C2' C1' C6' 119.1(3) . . . no
C1' C2' C3' 121.0(3) . . . no
C131 O3 C132 116.4(4) . . . yes
C2' C3' C4' 119.7(3) . . . no
O2 C4' C3' 124.5(3) . . . yes
C3' C4' C5' 119.4(3) . . . no
O2 C4' C5' 116.1(3) . . . yes
C4' C5' C6' 120.3(4) . . . no
C1' C6' C5' 120.5(4) . . . no
O2 C7' C8' 107.2(3) . . . yes
S21 C20 N3 120.8(3) . . . yes
S22 C20 N3 122.1(3) . . . yes
S21 C20 S22 117.11(17) . . . yes
N3 C21 C23 112.7(4) . . . yes
N3 C22 C24 112.2(3) . . . yes
S23 C25 S24 117.70(19) . . . yes
S23 C25 N4 120.3(3) . . . yes
S24 C25 N4 122.0(3) . . . yes
N4 C26 C28 112.7(3) . . . yes
N4 C27 C29 111.1(3) . . . yes
C141 O4 C142 123.7(9) . . . yes
O3 C131 C132 111.1(5) . . 2_665 yes
O3 C132 C131 107.5(5) . . 2_665 yes
C151 O5 C152 121.9(14) . . . yes
O4 C141 C142 118.5(10) . . 2_576 yes
O4 C142 C141 117.6(9) . . 2_576 yes

loop_
_geom_bond_atom_site_label_1
_geom_bond_atom_site_label_2
_geom_bond_distance
_geom_bond_site_symmetry_1
_geom_bond_site_symmetry_2
_geom_bond_publ_flag
Te1 Cl1 2.6808(11) . . yes
Te1 S11 2.6543(10) . . yes
Te1 S12 2.6968(10) . . yes
Te1 S13 2.6419(10) . . yes
Te1 S14 2.7077(10) . . yes
Te1 C1 2.139(3) . . yes
Te2 S22 2.6804(10) . . yes
Te2 Cl2 2.6776(10) . . yes
Te2 S21 2.6443(10) . . yes
Te2 C1' 2.141(3) . . yes
Te2 S23 2.6523(11) . . yes
Te2 S24 2.7311(10) . . yes
S11 C10 1.728(3) . . yes
S12 C10 1.708(4) . . yes
S13 C15 1.731(4) . . yes
S14 C15 1.714(4) . . yes
S21 C20 1.727(4) . . yes
S22 C20 1.713(4) . . yes
S23 C25 1.732(3) . . yes
S24 C25 1.708(4) . . yes
O1 C4 1.362(4) . . yes
O1 C7 1.436(5) . . yes
N1 C10 1.324(5) . . yes
N1 C11 1.500(5) . . yes
N1 C12 1.473(5) . . yes
N2 C16 1.475(6) . . yes
N2 C17 1.486(6) . . yes
N2 C15 1.322(4) . . yes
C1 C2 1.380(5) . . no
C1 C6 1.382(5) . . no
C2 C3 1.386(5) . . no
O2 C4' 1.372(4) . . yes
O2 C7' 1.416(4) . . yes
C3 C4 1.382(5) . . no
C4 C5 1.389(5) . . no
C5 C6 1.375(5) . . no
C7 C8 1.500(7) . . no
C11 C13 1.337(7) . . no
C12 C14 1.509(7) . . no
C16 C18 1.512(7) . . no
C17 C19 1.495(7) . . no
N3 C20 1.322(4) . . yes
N3 C21 1.474(5) . . yes
N3 C22 1.476(5) . . yes
N4 C25 1.328(5) . . yes
N4 C26 1.477(6) . . yes
N4 C27 1.458(5) . . yes
C1' C2' 1.373(5) . . no
C1' C6' 1.372(5) . . no
C2' C3' 1.386(5) . . no
O3 C131 1.394(7) . . yes
O3 C132 1.424(8) . . yes
C3' C4' 1.365(5) . . no
C4' C5' 1.391(5) . . no
C5' C6' 1.371(5) . . no
C7' C8' 1.522(6) . . no
C21 C23 1.511(6) . . no
C22 C24 1.519(7) . . no
C26 C28 1.490(7) . . no
C27 C29 1.516(6) . . no
O4 C141 1.268(13) . . yes
O4 C142 1.357(14) . . yes
C131 C132 1.561(9) . 2_665 no
O5 C151 1.212(18) . . yes
O5 C152 1.125(18) . . yes
C141 C142 1.513(17) . 2_576 no

loop_
_geom_torsion_atom_site_label_1
_geom_torsion_atom_site_label_2
_geom_torsion_atom_site_label_3
_geom_torsion_atom_site_label_4
_geom_torsion
_geom_torsion_site_symmetry_1
_geom_torsion_site_symmetry_2
_geom_torsion_site_symmetry_3
_geom_torsion_site_symmetry_4
_geom_torsion_publ_flag
Cl1 Te1 S11 C10 7.70(12) . . . . no
S12 Te1 S11 C10 0.35(11) . . . . no
S13 Te1 S11 C10 -177.23(11) . . . . no
S14 Te1 S11 C10 -173.78(11) . . . . no
C1 Te1 S11 C10 -87.15(14) . . . . no
Cl1 Te1 S12 C10 -175.66(11) . . . . no
S11 Te1 S12 C10 -0.35(11) . . . . no
S13 Te1 S12 C10 3.38(12) . . . . no
S14 Te1 S12 C10 171.95(12) . . . . no
C1 Te1 S12 C10 91.38(15) . . . . no
Cl1 Te1 S13 C15 -5.70(13) . . . . no
S11 Te1 S13 C15 179.40(11) . . . . no
S12 Te1 S13 C15 175.85(11) . . . . no
S14 Te1 S13 C15 1.73(11) . . . . no
C1 Te1 S13 C15 88.65(15) . . . . no
Cl1 Te1 S14 C15 173.68(12) . . . . no
S11 Te1 S14 C15 -5.38(12) . . . . no
S12 Te1 S14 C15 -174.00(12) . . . . no
S13 Te1 S14 C15 -1.75(11) . . . . no
C1 Te1 S14 C15 -93.24(15) . . . . no
Cl1 Te1 C1 C2 6.5(3) . . . . no
Cl1 Te1 C1 C6 -174.7(3) . . . . no
S11 Te1 C1 C2 148.3(3) . . . . no
S11 Te1 C1 C6 -32.9(3) . . . . no
S12 Te1 C1 C2 81.9(3) . . . . no
S12 Te1 C1 C6 -99.3(3) . . . . no
S13 Te1 C1 C2 -136.8(3) . . . . no
S13 Te1 C1 C6 42.0(3) . . . . no
S14 Te1 C1 C2 -70.1(3) . . . . no
S14 Te1 C1 C6 108.7(3) . . . . no
S23 Te2 C1' C2' 122.8(3) . . . . no
S23 Te2 C1' C6' -57.1(3) . . . . no
S24 Te2 C1' C2' 56.6(3) . . . . no
S24 Te2 C1' C6' -123.3(3) . . . . no
S24 Te2 S23 C25 -2.23(12) . . . . no
C1' Te2 S23 C25 -89.00(14) . . . . no
Cl2 Te2 S21 C20 -11.15(13) . . . . no
S22 Te2 S21 C20 -0.47(12) . . . . no
S23 Te2 S21 C20 174.29(12) . . . . no
S24 Te2 S21 C20 174.75(12) . . . . no
C1' Te2 S21 C20 84.72(15) . . . . no
Cl2 Te2 S22 C20 173.78(12) . . . . no
S21 Te2 S22 C20 0.47(12) . . . . no
S23 Te2 S22 C20 -7.51(13) . . . . no
S24 Te2 S22 C20 -172.94(13) . . . . no
C1' Te2 S22 C20 -94.71(15) . . . . no
Cl2 Te2 S23 C25 2.99(13) . . . . no
S21 Te2 S23 C25 177.45(12) . . . . no
S22 Te2 S23 C25 -174.92(12) . . . . no
Cl2 Te2 C1' C2' -20.4(3) . . . . no
Cl2 Te2 C1' C6' 159.7(3) . . . . no
Cl2 Te2 S24 C25 -174.53(12) . . . . no
S21 Te2 S24 C25 1.79(13) . . . . no
S22 Te2 S24 C25 172.25(13) . . . . no
S23 Te2 S24 C25 2.27(12) . . . . no
C1' Te2 S24 C25 94.09(16) . . . . no
S21 Te2 C1' C6' 17.0(3) . . . . no
S22 Te2 C1' C2' -96.5(3) . . . . no
S21 Te2 C1' C2' -163.1(3) . . . . no
S22 Te2 C1' C6' 83.7(3) . . . . no
Te1 S11 C10 N1 -178.5(3) . . . . no
Te1 S11 C10 S12 -0.57(18) . . . . no
Te1 S12 C10 S11 0.56(17) . . . . no
Te1 S12 C10 N1 178.4(3) . . . . no
Te1 S13 C15 N2 176.3(3) . . . . no
Te1 S13 C15 S14 -2.83(18) . . . . no
Te1 S14 C15 S13 2.77(18) . . . . no
Te1 S14 C15 N2 -176.3(3) . . . . no
Te2 S21 C20 S22 0.75(19) . . . . no
Te2 S21 C20 N3 179.9(3) . . . . no
Te2 S22 C20 S21 -0.74(19) . . . . no
Te2 S22 C20 N3 -179.9(3) . . . . no
Te2 S23 C25 S24 3.7(2) . . . . no
Te2 S23 C25 N4 -175.8(3) . . . . no
Te2 S24 C25 N4 175.9(3) . . . . no
Te2 S24 C25 S23 -3.59(19) . . . . no
C4 O1 C7 C8 178.7(3) . . . . no
C7 O1 C4 C5 176.3(3) . . . . no
C7 O1 C4 C3 -4.5(5) . . . . no
C12 N1 C10 S12 177.5(3) . . . . no
C12 N1 C10 S11 -4.7(5) . . . . no
C11 N1 C10 S12 -3.4(5) . . . . no
C11 N1 C10 S11 174.4(3) . . . . no
C10 N1 C11 C13 108.6(6) . . . . no
C12 N1 C11 C13 -72.2(6) . . . . no
C10 N1 C12 C14 -83.6(4) . . . . no
C11 N1 C12 C14 97.2(4) . . . . no
C16 N2 C15 S13 177.9(3) . . . . no
C16 N2 C15 S14 -3.0(5) . . . . no
C17 N2 C15 S13 -4.3(5) . . . . no
C17 N2 C16 C18 -85.5(4) . . . . no
C17 N2 C15 S14 174.8(3) . . . . no
C15 N2 C16 C18 92.4(4) . . . . no
C15 N2 C17 C19 92.8(5) . . . . no
C16 N2 C17 C19 -89.2(4) . . . . no
Te1 C1 C6 C5 178.8(3) . . . . no
Te1 C1 C2 C3 -178.7(3) . . . . no
C6 C1 C2 C3 2.6(5) . . . . no
C2 C1 C6 C5 -2.4(5) . . . . no
C1 C2 C3 C4 -0.8(5) . . . . no
C4' O2 C7' C8' 176.2(3) . . . . no
C7' O2 C4' C3' 3.8(5) . . . . no
C7' O2 C4' C5' -176.4(3) . . . . no
C2 C3 C4 C5 -1.1(5) . . . . no
C2 C3 C4 O1 179.7(3) . . . . no
O1 C4 C5 C6 -179.4(3) . . . . no
C3 C4 C5 C6 1.3(5) . . . . no
C4 C5 C6 C1 0.5(5) . . . . no
C21 N3 C20 S21 174.8(3) . . . . no
C21 N3 C20 S22 -6.0(5) . . . . no
C22 N3 C20 S21 -2.2(5) . . . . no
C22 N3 C20 S22 176.9(3) . . . . no
C20 N3 C21 C23 -79.9(5) . . . . no
C22 N3 C21 C23 97.3(4) . . . . no
C20 N3 C22 C24 90.8(5) . . . . no
C21 N3 C22 C24 -86.4(4) . . . . no
C26 N4 C25 S23 3.0(5) . . . . no
C26 N4 C25 S24 -176.5(3) . . . . no
C27 N4 C25 S23 -177.4(3) . . . . no
C27 N4 C25 S24 3.2(5) . . . . no
C25 N4 C26 C28 -90.4(5) . . . . no
C27 N4 C26 C28 89.9(4) . . . . no
C25 N4 C27 C29 -93.1(4) . . . . no
C26 N4 C27 C29 86.6(4) . . . . no
Te2 C1' C2' C3' 178.6(2) . . . . no
C6' C1' C2' C3' -1.5(5) . . . . no
Te2 C1' C6' C5' -178.6(3) . . . . no
C2' C1' C6' C5' 1.5(5) . . . . no
C1' C2' C3' C4' 0.5(5) . . . . no
C131 O3 C132 C131 54.7(6) . . . 2_665 no
C132 O3 C131 C132 -56.5(7) . . . 2_665 no
C2' C3' C4' C5' 0.4(5) . . . . no
C2' C3' C4' O2 -179.8(3) . . . . no
O2 C4' C5' C6' 179.8(3) . . . . no
C3' C4' C5' C6' -0.4(6) . . . . no
C4' C5' C6' C1' -0.6(6) . . . . no
C142 O4 C141 C142 5.3(15) . . . 2_576 no
C141 O4 C142 C141 -5.3(15) . . . 2_576 no
O3 C131 C132 O3 51.5(6) . . 2_665 2_665 no
O4 C141 C142 O4 -5.0(15) . . 2_576 2_576 no
